data_8106095
loop_
_publ_author_name
'Zhou, Zhan'
'Zhou, Zhe'
'Jing, Peng-Jing'

_publ_section_title
;
 Crystal structure of
 catena-poly[aqua(\m2-1,3-bis(1H-benzo[d]imidazol-1-yl)propane-\k2
 N:N&#x2032;)-(\m2-5-(tert-butyl)isophthalate-\k3
 O,O&#x2032;:O&#x2032;&#x2032;)nickel(II)], C29H30N4NiO5
;
_journal_issue 2
_journal_name_full 'Zeitschrift f\"ur Kristallographie - New Crystal Structures'
_journal_page_first 189
_journal_page_last 191
_journal_paper_doi 10.1515/ncrs-2017-0171
_journal_volume 233
_journal_year 2018
_chemical_formula_moiety 'C29 H30 N4 Ni O5'
_chemical_formula_sum 'C29 H30 N4 Ni O5'
_chemical_formula_weight 573.28
_space_group_crystal_system triclinic
_space_group_IT_number 2
_space_group_name_Hall '-P 1'
_space_group_name_H-M_alt 'P -1'
_atom_sites_solution_hydrogens mixed
_atom_sites_solution_primary direct
_cell_angle_alpha 87.780(2)
_cell_angle_beta 72.138(2)
_cell_angle_gamma 67.129(2)
_cell_formula_units_Z 2
_cell_length_a 10.0887(15)
_cell_length_b 11.2076(17)
_cell_length_c 13.277(2)
_cell_measurement_reflns_used 1527
_cell_measurement_temperature 296(2)
_cell_volume 1311.0(3)
_computing_cell_refinement 'SAINT v7.34A (Bruker, 200?)'
_computing_data_collection 'Bruker SMART'
_computing_data_reduction 'SAINT v7.34A (Bruker, 200?)'
_computing_molecular_graphics 'Olex2 (Dolomanov et al., 2009)'
_computing_publication_material 'Olex2 (Dolomanov et al., 2009)'
_computing_structure_refinement 'ShelXL (Sheldrick, 2015)'
_computing_structure_solution 'SIR2004 (Burla et al., 2007)'
_diffrn_ambient_temperature 296.15
_diffrn_measured_fraction_theta_full 0.995
_diffrn_measured_fraction_theta_max 0.994
_diffrn_measurement_device_type 'CCD area detector'
_diffrn_measurement_method 'phi and omega scans'
_diffrn_radiation_monochromator graphite
_diffrn_radiation_type MoK\a
_diffrn_radiation_wavelength 0.71073
_diffrn_reflns_av_R_equivalents 0.0422
_diffrn_reflns_av_unetI/netI 0.0725
_diffrn_reflns_Laue_measured_fraction_full 0.995
_diffrn_reflns_Laue_measured_fraction_max 0.994
_diffrn_reflns_limit_h_max 12
_diffrn_reflns_limit_h_min -12
_diffrn_reflns_limit_k_max 13
_diffrn_reflns_limit_k_min -13
_diffrn_reflns_limit_l_max 16
_diffrn_reflns_limit_l_min -16
_diffrn_reflns_number 9871
_diffrn_reflns_point_group_measured_fraction_full 0.995
_diffrn_reflns_point_group_measured_fraction_max 0.994
_diffrn_reflns_theta_full 25.242
_diffrn_reflns_theta_max 25.500
_diffrn_reflns_theta_min 2.310
_exptl_absorpt_coefficient_mu 0.788
_exptl_absorpt_correction_T_max 0.9617
_exptl_absorpt_correction_T_min 0.8584
_exptl_absorpt_correction_type none
_exptl_crystal_colour 'clear light green'
_exptl_crystal_colour_lustre clear
_exptl_crystal_colour_modifier light
_exptl_crystal_colour_primary green
_exptl_crystal_density_diffrn 1.452
_exptl_crystal_density_meas .
_exptl_crystal_density_method 'not measured'
_exptl_crystal_description block
_exptl_crystal_F_000 600
_exptl_crystal_size_max 0.2
_exptl_crystal_size_mid 0.08
_exptl_crystal_size_min 0.05
_refine_diff_density_max 0.336
_refine_diff_density_min -0.355
_refine_diff_density_rms 0.067
_refine_ls_extinction_coef .
_refine_ls_extinction_method none
_refine_ls_goodness_of_fit_ref 1.004
_refine_ls_hydrogen_treatment constr
_refine_ls_matrix_type full
_refine_ls_number_parameters 355
_refine_ls_number_reflns 4849
_refine_ls_number_restraints 18
_refine_ls_restrained_S_all 1.010
_refine_ls_R_factor_all 0.0755
_refine_ls_R_factor_gt 0.0461
_refine_ls_shift/su_max 0.000
_refine_ls_shift/su_mean 0.000
_refine_ls_structure_factor_coef Fsqd
_refine_ls_weighting_details 'w=1/[\s^2^(Fo^2^)+(0.0445P)^2^+0.0714P] where P=(Fo^2^+2Fc^2^)/3'
_refine_ls_weighting_scheme calc
_refine_ls_wR_factor_gt 0.0925
_refine_ls_wR_factor_ref 0.1048
_reflns_Friedel_coverage 0.000
_reflns_Friedel_fraction_full .
_reflns_Friedel_fraction_max .
_reflns_number_gt 3479
_reflns_number_total 4877
_reflns_threshold_expression 'I > 2\s(I)'
_cod_data_source_file suppl_ncrs-2017-0171_suppl.cif
_cod_data_source_block b
_cod_database_code 8106095
_shelx_space_group_comment
;
The symmetry employed for this shelxl refinement is uniquely defined
by the following loop, which should always be used as a source of
symmetry information in preference to the above space-group names.
They are only intended as comments.
;
_shelx_estimated_absorpt_t_max 0.962
_shelx_estimated_absorpt_t_min 0.864
_olex2_refinement_description
;
1. Fixed Uiso
 At 1.2 times of:
  All C(H) groups, All C(H,H) groups
 At 1.5 times of:
  All C(H,H,H) groups, All O(H,H) groups
2. Rigid bond restraints
 C10, C11, C12
 with sigma for 1-2 distances of 0.01 and sigma for 1-3 distances of 0.01
3. Uiso/Uaniso restraints and constraints
C10 \\sim C11 \\sim C12: within 2A with sigma of 0.01 and sigma for terminal
atoms of 0.02
Uanis(C10) \\sim Ueq, Uanis(C11) \\sim Ueq, Uanis(C12) \\sim Ueq: with sigma of
0.01 and sigma for terminal atoms of 0.02
4.a Riding coordinates:
 O5(H5A,H5B)
4.b Secondary CH2 refined with riding coordinates:
 C20(H20A,H20B), C21(H21A,H21B), C22(H22A,H22B)
4.c Aromatic/amide H refined with riding coordinates:
 C3(H3), C5(H5), C7(H7), C14(H14), C15(H15), C16(H16), C17(H17), C19(H19),
 C23(H23), C25(H25), C26(H26), C27(H27), C28(H28)
4.d Idealised Me refined as rotating group:
 C10(H10A,H10B,H10C), C11(H11A,H11B,H11C), C12(H12A,H12B,H12C)
;
_olex2_submission_special_instructions 'No special instructions were received'

loop_
_space_group_symop_operation_xyz
'x, y, z'
'-x, -y, -z'

loop_
_atom_site_label
_atom_site_type_symbol
_atom_site_fract_x
_atom_site_fract_y
_atom_site_fract_z
_atom_site_U_iso_or_equiv
_atom_site_adp_type
_atom_site_occupancy
_atom_site_site_symmetry_order
_atom_site_calc_flag
_atom_site_refinement_flags_posn
_atom_site_refinement_flags_adp
_atom_site_refinement_flags_occupancy
_atom_site_disorder_assembly
_atom_site_disorder_group
Ni1 Ni 0.63143(5) 0.89100(4) 0.64475(3) 0.02433(14) Uani 1 1 d . . . . .
O1 O 0.4754(2) 0.8462(2) 0.76875(16) 0.0294(5) Uani 1 1 d . . . . .
O2 O 0.4202(2) 0.9044(2) 0.62228(16) 0.0286(5) Uani 1 1 d . . . . .
O3 O -0.2090(2) 0.8548(2) 0.71446(17) 0.0322(5) Uani 1 1 d . . . . .
O4 O -0.0864(3) 0.9635(3) 0.6071(2) 0.0524(8) Uani 1 1 d . . . . .
O5 O 0.7461(2) 0.9386(2) 0.50079(16) 0.0323(5) Uani 1 1 d . . . . .
H5A H 0.6827 0.9942 0.4750 0.048 Uiso 1 1 d R . . . .
H5B H 0.8147 0.9564 0.5129 0.048 Uiso 1 1 d R . . . .
N1 N 0.7368(3) 0.7016(2) 0.5701(2) 0.0284(6) Uani 1 1 d . . . . .
N2 N 0.8317(3) 0.5512(3) 0.4327(2) 0.0354(7) Uani 1 1 d . . . . .
N3 N 0.4660(3) 0.9102(3) 0.2998(2) 0.0294(6) Uani 1 1 d . . . . .
N4 N 0.5431(3) 0.6959(3) 0.3111(2) 0.0338(7) Uani 1 1 d . . . . .
C1 C 0.3857(3) 0.8690(3) 0.7158(2) 0.0250(7) Uani 1 1 d . . . . .
C2 C 0.2381(3) 0.8545(3) 0.7623(2) 0.0236(7) Uani 1 1 d . . . . .
C3 C 0.1991(3) 0.8150(3) 0.8648(2) 0.0263(7) Uani 1 1 d . . . . .
H3 H 0.2675 0.7956 0.9027 0.032 Uiso 1 1 calc R . . . .
C4 C 0.0608(3) 0.8038(3) 0.9117(2) 0.0265(7) Uani 1 1 d . . . . .
C5 C -0.0359(3) 0.8291(3) 0.8505(2) 0.0272(7) Uani 1 1 d . . . . .
H5 H -0.1269 0.8187 0.8786 0.033 Uiso 1 1 calc R . . . .
C6 C -0.0004(4) 0.8694(3) 0.7488(2) 0.0269(7) Uani 1 1 d . . . . .
C7 C 0.1364(3) 0.8829(3) 0.7061(2) 0.0272(7) Uani 1 1 d . . . . .
H7 H 0.1600 0.9116 0.6388 0.033 Uiso 1 1 calc R . . . .
C8 C -0.1069(4) 0.8999(3) 0.6847(3) 0.0300(8) Uani 1 1 d . . . . .
C9 C 0.0178(4) 0.7647(3) 1.0255(3) 0.0343(8) Uani 1 1 d . . . . .
C10 C 0.0964(7) 0.6184(4) 1.0240(3) 0.0894(18) Uani 1 1 d . U . . .
H10A H 0.0647 0.5765 0.9797 0.134 Uiso 1 1 calc GR . . . .
H10B H 0.0700 0.5933 1.0949 0.134 Uiso 1 1 calc GR . . . .
H10C H 0.2042 0.5929 0.9963 0.134 Uiso 1 1 calc GR . . . .
C11 C 0.0684(5) 0.8283(4) 1.0975(3) 0.0523(11) Uani 1 1 d . U . . .
H11A H 0.0274 0.8131 1.1699 0.078 Uiso 1 1 calc GR . . . .
H11B H 0.0326 0.9202 1.0910 0.078 Uiso 1 1 calc GR . . . .
H11C H 0.1772 0.7917 1.0771 0.078 Uiso 1 1 calc GR . . . .
C12 C -0.1536(5) 0.8093(6) 1.0744(3) 0.096(2) Uani 1 1 d . U . . .
H12A H -0.1886 0.7601 1.0391 0.145 Uiso 1 1 calc GR . . . .
H12B H -0.2021 0.9000 1.0664 0.145 Uiso 1 1 calc GR . . . .
H12C H -0.1781 0.7958 1.1486 0.145 Uiso 1 1 calc GR . . . .
C13 C 0.7584(4) 0.5802(3) 0.6086(3) 0.0309(8) Uani 1 1 d . . . . .
C14 C 0.7332(4) 0.5453(4) 0.7124(3) 0.0440(10) Uani 1 1 d . . . . .
H14 H 0.6939 0.6070 0.7701 0.053 Uiso 1 1 calc R . . . .
C15 C 0.7687(5) 0.4155(4) 0.7260(3) 0.0540(11) Uani 1 1 d . . . . .
H15 H 0.7533 0.3894 0.7945 0.065 Uiso 1 1 calc R . . . .
C16 C 0.8274(5) 0.3212(4) 0.6398(4) 0.0573(12) Uani 1 1 d . . . . .
H16 H 0.8497 0.2345 0.6526 0.069 Uiso 1 1 calc R . . . .
C17 C 0.8526(4) 0.3539(4) 0.5375(3) 0.0450(10) Uani 1 1 d . . . . .
H17 H 0.8913 0.2917 0.4802 0.054 Uiso 1 1 calc R . . . .
C18 C 0.8176(4) 0.4848(3) 0.5234(3) 0.0335(8) Uani 1 1 d . . . . .
C19 C 0.7828(4) 0.6775(3) 0.4663(3) 0.0331(8) Uani 1 1 d . . . . .
H19 H 0.7818 0.7421 0.4200 0.040 Uiso 1 1 calc R . . . .
C20 C 0.8600(4) 0.5032(4) 0.3240(3) 0.0453(10) Uani 1 1 d . . . . .
H20A H 0.9541 0.4265 0.3021 0.054 Uiso 1 1 calc R . . . .
H20B H 0.8716 0.5691 0.2766 0.054 Uiso 1 1 calc R . . . .
C21 C 0.7329(4) 0.4698(3) 0.3140(3) 0.0466(10) Uani 1 1 d . . . . .
H21A H 0.7378 0.3908 0.3482 0.056 Uiso 1 1 calc R . . . .
H21B H 0.7504 0.4511 0.2392 0.056 Uiso 1 1 calc R . . . .
C22 C 0.5739(4) 0.5731(3) 0.3610(3) 0.0430(9) Uani 1 1 d . . . . .
H22A H 0.5020 0.5380 0.3558 0.052 Uiso 1 1 calc R . . . .
H22B H 0.5559 0.5916 0.4359 0.052 Uiso 1 1 calc R . . . .
C23 C 0.5033(4) 0.8144(3) 0.3593(3) 0.0338(8) Uani 1 1 d . . . . .
H23 H 0.5024 0.8269 0.4284 0.041 Uiso 1 1 calc R . . . .
C24 C 0.4804(4) 0.8507(3) 0.2045(2) 0.0297(8) Uani 1 1 d . . . . .
C25 C 0.4532(4) 0.9045(4) 0.1130(3) 0.0361(9) Uani 1 1 d . . . . .
H25 H 0.4208 0.9937 0.1078 0.043 Uiso 1 1 calc R . . . .
C26 C 0.4759(4) 0.8204(4) 0.0301(3) 0.0443(10) Uani 1 1 d . . . . .
H26 H 0.4590 0.8537 -0.0322 0.053 Uiso 1 1 calc R . . . .
C27 C 0.5235(4) 0.6869(4) 0.0378(3) 0.0497(10) Uani 1 1 d . . . . .
H27 H 0.5388 0.6330 -0.0199 0.060 Uiso 1 1 calc R . . . .
C28 C 0.5484(4) 0.6327(4) 0.1281(3) 0.0444(10) Uani 1 1 d . . . . .
H28 H 0.5782 0.5437 0.1337 0.053 Uiso 1 1 calc R . . . .
C29 C 0.5272(4) 0.7170(3) 0.2107(3) 0.0326(8) Uani 1 1 d . . . . .

loop_
_atom_site_aniso_label
_atom_site_aniso_U_11
_atom_site_aniso_U_22
_atom_site_aniso_U_33
_atom_site_aniso_U_23
_atom_site_aniso_U_13
_atom_site_aniso_U_12
Ni1 0.0206(2) 0.0327(3) 0.0249(2) 0.00691(18) -0.01039(17) -0.01406(19)
O1 0.0240(12) 0.0454(14) 0.0265(12) 0.0101(10) -0.0138(10) -0.0179(11)
O2 0.0261(12) 0.0417(14) 0.0238(12) 0.0113(10) -0.0114(10) -0.0174(11)
O3 0.0281(13) 0.0434(14) 0.0355(13) 0.0104(11) -0.0164(11) -0.0209(11)
O4 0.0508(17) 0.088(2) 0.0499(16) 0.0394(15) -0.0335(14) -0.0493(16)
O5 0.0287(13) 0.0419(14) 0.0332(13) 0.0117(11) -0.0148(11) -0.0180(11)
N1 0.0271(15) 0.0318(16) 0.0277(15) 0.0048(12) -0.0086(12) -0.0132(13)
N2 0.0407(18) 0.0336(17) 0.0308(16) -0.0002(14) -0.0108(14) -0.0138(15)
N3 0.0269(16) 0.0327(16) 0.0292(16) 0.0032(13) -0.0106(13) -0.0111(13)
N4 0.0402(18) 0.0286(16) 0.0308(16) 0.0034(13) -0.0133(14) -0.0102(14)
C1 0.0197(17) 0.0288(18) 0.0282(18) 0.0014(14) -0.0102(15) -0.0092(15)
C2 0.0201(17) 0.0299(18) 0.0251(17) 0.0029(14) -0.0087(14) -0.0131(15)
C3 0.0256(18) 0.0331(19) 0.0257(18) 0.0050(14) -0.0132(15) -0.0135(15)
C4 0.0236(18) 0.0284(18) 0.0277(18) 0.0024(14) -0.0078(15) -0.0107(15)
C5 0.0208(17) 0.0328(19) 0.0304(18) 0.0031(15) -0.0079(15) -0.0133(15)
C6 0.0240(18) 0.0331(19) 0.0277(18) 0.0047(15) -0.0092(14) -0.0148(15)
C7 0.0271(19) 0.0309(19) 0.0279(18) 0.0071(14) -0.0112(15) -0.0144(15)
C8 0.0234(19) 0.038(2) 0.0293(19) 0.0031(16) -0.0084(15) -0.0133(16)
C9 0.031(2) 0.045(2) 0.0316(19) 0.0085(17) -0.0097(16) -0.0203(18)
C10 0.164(5) 0.047(3) 0.047(3) 0.010(2) -0.013(3) -0.048(3)
C11 0.065(3) 0.065(3) 0.036(2) 0.010(2) -0.020(2) -0.033(2)
C12 0.047(3) 0.204(6) 0.042(3) 0.037(3) -0.011(2) -0.058(4)
C13 0.0224(18) 0.035(2) 0.036(2) 0.0091(16) -0.0114(15) -0.0106(16)
C14 0.044(2) 0.050(2) 0.038(2) 0.0139(19) -0.0167(18) -0.016(2)
C15 0.052(3) 0.061(3) 0.053(3) 0.032(2) -0.024(2) -0.023(2)
C16 0.054(3) 0.040(2) 0.080(3) 0.025(2) -0.031(3) -0.016(2)
C17 0.044(2) 0.037(2) 0.052(3) 0.0015(19) -0.017(2) -0.0111(19)
C18 0.029(2) 0.036(2) 0.038(2) 0.0061(17) -0.0145(16) -0.0117(17)
C19 0.034(2) 0.036(2) 0.031(2) 0.0087(16) -0.0106(16) -0.0163(17)
C20 0.049(3) 0.046(2) 0.032(2) -0.0035(18) -0.0078(18) -0.013(2)
C21 0.060(3) 0.034(2) 0.047(2) -0.0018(18) -0.026(2) -0.012(2)
C22 0.049(2) 0.039(2) 0.047(2) 0.0096(18) -0.022(2) -0.0193(19)
C23 0.033(2) 0.038(2) 0.0302(19) 0.0017(16) -0.0131(16) -0.0109(17)
C24 0.0227(18) 0.040(2) 0.0267(18) 0.0024(15) -0.0051(15) -0.0151(16)
C25 0.036(2) 0.045(2) 0.033(2) 0.0132(17) -0.0140(17) -0.0198(18)
C26 0.046(2) 0.068(3) 0.029(2) 0.0109(19) -0.0170(18) -0.031(2)
C27 0.052(3) 0.068(3) 0.035(2) -0.004(2) -0.0120(19) -0.030(2)
C28 0.048(2) 0.045(2) 0.040(2) -0.0024(19) -0.0109(19) -0.020(2)
C29 0.031(2) 0.040(2) 0.0269(18) -0.0006(16) -0.0079(16) -0.0148(17)

loop_
_atom_type_symbol
_atom_type_description
_atom_type_scat_dispersion_real
_atom_type_scat_dispersion_imag
_atom_type_scat_source
C C 0.0033 0.0016 'International Tables Vol C Tables 4.2.6.8 and 6.1.1.4'
H H 0.0000 0.0000 'International Tables Vol C Tables 4.2.6.8 and 6.1.1.4'
N N 0.0061 0.0033 'International Tables Vol C Tables 4.2.6.8 and 6.1.1.4'
O O 0.0106 0.0060 'International Tables Vol C Tables 4.2.6.8 and 6.1.1.4'
Ni Ni 0.3393 1.1124 'International Tables Vol C Tables 4.2.6.8 and 6.1.1.4'

loop_
_geom_angle_atom_site_label_1
_geom_angle_atom_site_label_2
_geom_angle_atom_site_label_3
_geom_angle
_geom_angle_site_symmetry_1
_geom_angle_site_symmetry_3
O1 Ni1 O2 61.44(8) . .
O1 Ni1 N3 93.30(9) . 2_676
O1 Ni1 C1 30.49(8) . .
O2 Ni1 C1 30.96(8) . .
O3 Ni1 O1 97.54(8) 1_655 .
O3 Ni1 O2 158.94(8) 1_655 .
O3 Ni1 O5 97.45(9) 1_655 .
O3 Ni1 N1 91.21(10) 1_655 .
O3 Ni1 N3 91.42(10) 1_655 2_676
O3 Ni1 C1 128.02(10) 1_655 .
O5 Ni1 O1 164.88(8) . .
O5 Ni1 O2 103.51(8) . .
O5 Ni1 N1 84.46(9) . .
O5 Ni1 N3 88.30(9) . 2_676
O5 Ni1 C1 134.45(9) . .
N1 Ni1 O1 93.25(9) . .
N1 Ni1 O2 88.75(9) . .
N1 Ni1 N3 172.56(10) . 2_676
N1 Ni1 C1 91.22(10) . .
N3 Ni1 O2 91.30(9) 2_676 .
N3 Ni1 C1 92.64(10) 2_676 .
C1 O1 Ni1 91.52(18) . .
C1 O2 Ni1 86.94(17) . .
C8 O3 Ni1 122.5(2) . 1_455
Ni1 O5 H5A 109.7 . .
Ni1 O5 H5B 105.5 . .
H5A O5 H5B 119.7 . .
C13 N1 Ni1 132.8(2) . .
C19 N1 Ni1 122.4(2) . .
C19 N1 C13 104.4(3) . .
C18 N2 C20 127.8(3) . .
C19 N2 C18 106.4(3) . .
C19 N2 C20 124.4(3) . .
C23 N3 Ni1 124.3(2) . 2_676
C23 N3 C24 104.7(3) . .
C24 N3 Ni1 130.0(2) . 2_676
C23 N4 C22 126.2(3) . .
C23 N4 C29 106.2(3) . .
C29 N4 C22 127.0(3) . .
O1 C1 Ni1 57.99(15) . .
O1 C1 O2 120.1(3) . .
O1 C1 C2 120.0(3) . .
O2 C1 Ni1 62.11(15) . .
O2 C1 C2 119.9(3) . .
C2 C1 Ni1 178.0(2) . .
C3 C2 C1 120.5(3) . .
C7 C2 C1 120.7(3) . .
C7 C2 C3 118.8(3) . .
C2 C3 H3 119.0 . .
C4 C3 C2 122.0(3) . .
C4 C3 H3 119.0 . .
C3 C4 C5 117.0(3) . .
C3 C4 C9 121.3(3) . .
C5 C4 C9 121.7(3) . .
C4 C5 H5 119.0 . .
C6 C5 C4 122.1(3) . .
C6 C5 H5 119.0 . .
C5 C6 C8 121.7(3) . .
C7 C6 C5 119.1(3) . .
C7 C6 C8 119.2(3) . .
C2 C7 C6 120.9(3) . .
C2 C7 H7 119.5 . .
C6 C7 H7 119.5 . .
O3 C8 C6 115.9(3) . .
O4 C8 O3 126.0(3) . .
O4 C8 C6 118.1(3) . .
C10 C9 C4 109.0(3) . .
C10 C9 C11 108.2(3) . .
C10 C9 C12 110.8(4) . .
C11 C9 C4 111.0(3) . .
C12 C9 C4 111.3(3) . .
C12 C9 C11 106.4(3) . .
C9 C10 H10A 109.5 . .
C9 C10 H10B 109.5 . .
C9 C10 H10C 109.5 . .
H10A C10 H10B 109.5 . .
H10A C10 H10C 109.5 . .
H10B C10 H10C 109.5 . .
C9 C11 H11A 109.5 . .
C9 C11 H11B 109.5 . .
C9 C11 H11C 109.5 . .
H11A C11 H11B 109.5 . .
H11A C11 H11C 109.5 . .
H11B C11 H11C 109.5 . .
C9 C12 H12A 109.5 . .
C9 C12 H12B 109.5 . .
C9 C12 H12C 109.5 . .
H12A C12 H12B 109.5 . .
H12A C12 H12C 109.5 . .
H12B C12 H12C 109.5 . .
N1 C13 C18 109.6(3) . .
C14 C13 N1 130.3(3) . .
C14 C13 C18 120.1(3) . .
C13 C14 H14 121.4 . .
C15 C14 C13 117.2(4) . .
C15 C14 H14 121.4 . .
C14 C15 H15 118.9 . .
C14 C15 C16 122.1(4) . .
C16 C15 H15 118.9 . .
C15 C16 H16 119.3 . .
C17 C16 C15 121.5(4) . .
C17 C16 H16 119.3 . .
C16 C17 H17 121.7 . .
C16 C17 C18 116.6(4) . .
C18 C17 H17 121.7 . .
N2 C18 C13 105.3(3) . .
C17 C18 N2 132.1(3) . .
C17 C18 C13 122.6(3) . .
N1 C19 N2 114.2(3) . .
N1 C19 H19 122.9 . .
N2 C19 H19 122.9 . .
N2 C20 H20A 109.2 . .
N2 C20 H20B 109.2 . .
N2 C20 C21 112.1(3) . .
H20A C20 H20B 107.9 . .
C21 C20 H20A 109.2 . .
C21 C20 H20B 109.2 . .
C20 C21 H21A 108.3 . .
C20 C21 H21B 108.3 . .
C20 C21 C22 115.9(3) . .
H21A C21 H21B 107.4 . .
C22 C21 H21A 108.3 . .
C22 C21 H21B 108.3 . .
N4 C22 C21 115.3(3) . .
N4 C22 H22A 108.5 . .
N4 C22 H22B 108.5 . .
C21 C22 H22A 108.5 . .
C21 C22 H22B 108.5 . .
H22A C22 H22B 107.5 . .
N3 C23 N4 113.9(3) . .
N3 C23 H23 123.0 . .
N4 C23 H23 123.0 . .
C25 C24 N3 130.3(3) . .
C25 C24 C29 120.2(3) . .
C29 C24 N3 109.5(3) . .
C24 C25 H25 121.3 . .
C26 C25 C24 117.5(3) . .
C26 C25 H25 121.3 . .
C25 C26 H26 119.3 . .
C25 C26 C27 121.4(3) . .
C27 C26 H26 119.3 . .
C26 C27 H27 119.1 . .
C28 C27 C26 121.7(4) . .
C28 C27 H27 119.1 . .
C27 C28 H28 121.7 . .
C27 C28 C29 116.7(4) . .
C29 C28 H28 121.7 . .
N4 C29 C24 105.6(3) . .
C28 C29 N4 131.9(3) . .
C28 C29 C24 122.5(3) . .

loop_
_geom_bond_atom_site_label_1
_geom_bond_atom_site_label_2
_geom_bond_distance
_geom_bond_site_symmetry_2
Ni1 O1 2.098(2) .
Ni1 O2 2.189(2) .
Ni1 O3 1.998(2) 1_655
Ni1 O5 2.079(2) .
Ni1 N1 2.093(3) .
Ni1 N3 2.110(3) 2_676
Ni1 C1 2.473(3) .
O1 C1 1.255(3) .
O2 C1 1.274(3) .
O3 Ni1 1.998(2) 1_455
O3 C8 1.269(4) .
O4 C8 1.241(4) .
O5 H5A 0.8500 .
O5 H5B 0.8501 .
N1 C13 1.394(4) .
N1 C19 1.314(4) .
N2 C18 1.389(4) .
N2 C19 1.349(4) .
N2 C20 1.464(4) .
N3 Ni1 2.110(3) 2_676
N3 C23 1.312(4) .
N3 C24 1.395(4) .
N4 C22 1.467(4) .
N4 C23 1.353(4) .
N4 C29 1.391(4) .
C1 C2 1.497(4) .
C2 C3 1.401(4) .
C2 C7 1.381(4) .
C3 H3 0.9300 .
C3 C4 1.396(4) .
C4 C5 1.394(4) .
C4 C9 1.535(4) .
C5 H5 0.9300 .
C5 C6 1.392(4) .
C6 C7 1.388(4) .
C6 C8 1.500(4) .
C7 H7 0.9300 .
C9 C10 1.516(5) .
C9 C11 1.522(5) .
C9 C12 1.525(5) .
C10 H10A 0.9600 .
C10 H10B 0.9600 .
C10 H10C 0.9600 .
C11 H11A 0.9600 .
C11 H11B 0.9600 .
C11 H11C 0.9600 .
C12 H12A 0.9600 .
C12 H12B 0.9600 .
C12 H12C 0.9600 .
C13 C14 1.392(5) .
C13 C18 1.402(4) .
C14 H14 0.9300 .
C14 C15 1.375(5) .
C15 H15 0.9300 .
C15 C16 1.403(5) .
C16 H16 0.9300 .
C16 C17 1.366(5) .
C17 H17 0.9300 .
C17 C18 1.389(5) .
C19 H19 0.9300 .
C20 H20A 0.9700 .
C20 H20B 0.9700 .
C20 C21 1.511(5) .
C21 H21A 0.9700 .
C21 H21B 0.9700 .
C21 C22 1.518(5) .
C22 H22A 0.9700 .
C22 H22B 0.9700 .
C23 H23 0.9300 .
C24 C25 1.391(4) .
C24 C29 1.393(5) .
C25 H25 0.9300 .
C25 C26 1.382(5) .
C26 H26 0.9300 .
C26 C27 1.394(5) .
C27 H27 0.9300 .
C27 C28 1.372(5) .
C28 H28 0.9300 .
C28 C29 1.385(4) .

loop_
_geom_hbond_atom_site_label_D
_geom_hbond_atom_site_label_H
_geom_hbond_atom_site_label_A
_geom_hbond_distance_DH
_geom_hbond_distance_HA
_geom_hbond_distance_DA
_geom_hbond_angle_DHA
_geom_hbond_site_symmetry_A
O5 H5A O2 0.85 1.96 2.783(3) 163.7 2_676

loop_
_geom_torsion_atom_site_label_1
_geom_torsion_atom_site_label_2
_geom_torsion_atom_site_label_3
_geom_torsion_atom_site_label_4
_geom_torsion
_geom_torsion_site_symmetry_1
_geom_torsion_site_symmetry_2
_geom_torsion_site_symmetry_3
_geom_torsion_site_symmetry_4
Ni1 O1 C1 O2 0.1(3) . . . .
Ni1 O1 C1 C2 -179.9(2) . . . .
Ni1 O2 C1 O1 -0.1(3) . . . .
Ni1 O2 C1 C2 179.9(3) . . . .
Ni1 O3 C8 O4 -4.6(5) 1_455 . . .
Ni1 O3 C8 C6 177.0(2) 1_455 . . .
Ni1 N1 C13 C14 -9.7(5) . . . .
Ni1 N1 C13 C18 171.6(2) . . . .
Ni1 N1 C19 N2 -172.5(2) . . . .
Ni1 N3 C23 N4 170.8(2) 2_676 . . .
Ni1 N3 C24 C25 9.5(5) 2_676 . . .
Ni1 N3 C24 C29 -169.2(2) 2_676 . . .
O1 C1 C2 C3 -0.3(5) . . . .
O1 C1 C2 C7 178.1(3) . . . .
O2 C1 C2 C3 179.7(3) . . . .
O2 C1 C2 C7 -1.9(5) . . . .
N1 C13 C14 C15 -178.6(3) . . . .
N1 C13 C18 N2 0.2(4) . . . .
N1 C13 C18 C17 179.1(3) . . . .
N2 C20 C21 C22 49.8(4) . . . .
N3 C24 C25 C26 -179.2(3) . . . .
N3 C24 C29 N4 -0.8(4) . . . .
N3 C24 C29 C28 178.8(3) . . . .
C1 C2 C3 C4 178.3(3) . . . .
C1 C2 C7 C6 179.8(3) . . . .
C2 C3 C4 C5 2.4(5) . . . .
C2 C3 C4 C9 -178.0(3) . . . .
C3 C2 C7 C6 -1.8(5) . . . .
C3 C4 C5 C6 -2.8(5) . . . .
C3 C4 C9 C10 -79.9(4) . . . .
C3 C4 C9 C11 39.3(4) . . . .
C3 C4 C9 C12 157.6(4) . . . .
C4 C5 C6 C7 1.0(5) . . . .
C4 C5 C6 C8 -178.3(3) . . . .
C5 C4 C9 C10 99.8(4) . . . .
C5 C4 C9 C11 -141.1(3) . . . .
C5 C4 C9 C12 -22.7(5) . . . .
C5 C6 C7 C2 1.3(5) . . . .
C5 C6 C8 O3 -18.3(5) . . . .
C5 C6 C8 O4 163.2(3) . . . .
C7 C2 C3 C4 -0.1(5) . . . .
C7 C6 C8 O3 162.4(3) . . . .
C7 C6 C8 O4 -16.1(5) . . . .
C8 C6 C7 C2 -179.3(3) . . . .
C9 C4 C5 C6 177.5(3) . . . .
C13 N1 C19 N2 0.6(4) . . . .
C13 C14 C15 C16 -0.2(6) . . . .
C14 C13 C18 N2 -178.6(3) . . . .
C14 C13 C18 C17 0.3(5) . . . .
C14 C15 C16 C17 0.1(6) . . . .
C15 C16 C17 C18 0.2(6) . . . .
C16 C17 C18 N2 178.2(4) . . . .
C16 C17 C18 C13 -0.4(5) . . . .
C18 N2 C19 N1 -0.4(4) . . . .
C18 N2 C20 C21 63.0(5) . . . .
C18 C13 C14 C15 0.0(5) . . . .
C19 N1 C13 C14 178.2(4) . . . .
C19 N1 C13 C18 -0.5(3) . . . .
C19 N2 C18 C13 0.1(4) . . . .
C19 N2 C18 C17 -178.7(4) . . . .
C19 N2 C20 C21 -102.1(4) . . . .
C20 N2 C18 C13 -167.1(3) . . . .
C20 N2 C18 C17 14.1(6) . . . .
C20 N2 C19 N1 167.4(3) . . . .
C20 C21 C22 N4 63.4(4) . . . .
C22 N4 C23 N3 -172.8(3) . . . .
C22 N4 C29 C24 172.7(3) . . . .
C22 N4 C29 C28 -6.9(6) . . . .
C23 N3 C24 C25 178.7(3) . . . .
C23 N3 C24 C29 0.1(4) . . . .
C23 N4 C22 C21 -118.9(4) . . . .
C23 N4 C29 C24 1.2(4) . . . .
C23 N4 C29 C28 -178.4(4) . . . .
C24 N3 C23 N4 0.8(4) . . . .
C24 C25 C26 C27 0.4(5) . . . .
C25 C24 C29 N4 -179.6(3) . . . .
C25 C24 C29 C28 0.0(5) . . . .
C25 C26 C27 C28 0.7(6) . . . .
C26 C27 C28 C29 -1.4(6) . . . .
C27 C28 C29 N4 -179.4(4) . . . .
C27 C28 C29 C24 1.0(5) . . . .
C29 N4 C22 C21 71.2(4) . . . .
C29 N4 C23 N3 -1.3(4) . . . .
C29 C24 C25 C26 -0.7(5) . . . .
